data_4505179
loop_
_publ_author_name
'Delen, Zeynep'
'Xie, Chunping'
'Hill, Pamela J.'
'Choi, Jong'
'Lahti, Paul M.'

_publ_section_title
;
 Hindered Hydrogen Bonding in 2,6-Di-tert-butylphenols with Para
 Aza-Heterocyclic Rings
;
_journal_issue 5
_journal_name_full 'Crystal Growth &amp; Design'
_journal_page_first 1867
_journal_paper_doi 10.1021/cg050156g
_journal_volume 5
_journal_year 2005
_chemical_compound_source zd1128
_chemical_formula_moiety 'C17 H24 N2 O '
_chemical_formula_sum 'C17 H24 N2 O'
_chemical_formula_weight 272.392
_chemical_melting_point 132.5(5)
_chemical_name_systematic
;
 ?
;
_space_group_IT_number 14
_symmetry_cell_setting monoclinic
_symmetry_space_group_name_Hall '-P 2ybc'
_symmetry_space_group_name_H-M 'P 1 21/c 1'
_audit_creation_method maXus
_cell_angle_alpha 90.00
_cell_angle_beta 109.2883(4)
_cell_angle_gamma 90.00
_cell_formula_units_Z 20
_cell_length_a 18.6369(2)
_cell_length_b 37.3688(4)
_cell_length_c 12.32690(10)
_cell_measurement_reflns_used 13059
_cell_measurement_temperature 298
_cell_measurement_theta_max 25.028
_cell_measurement_theta_min 4.076
_cell_volume 8103.04(14)
_computing_cell_refinement 'HKL Scalepack (Otwinowski & Minor 1997)'
_computing_data_collection KappaCCD
_computing_data_reduction 'Denzo and Scalepak (Otwinowski & Minor, 1997)'
_computing_structure_refinement 'SHELXL-97 (Sheldrick, 1997)'
_diffrn_measured_fraction_theta_full 0.982
_diffrn_measured_fraction_theta_max 0.982
_diffrn_measurement_device KappaCCD
_diffrn_measurement_method CCD
_diffrn_orient_matrix_type X=UH
_diffrn_orient_matrix_UB_11 0.07890
_diffrn_orient_matrix_UB_12 0.03369
_diffrn_orient_matrix_UB_13 -0.00523
_diffrn_orient_matrix_UB_21 -0.00451
_diffrn_orient_matrix_UB_22 0.00660
_diffrn_orient_matrix_UB_23 -0.02554
_diffrn_orient_matrix_UB_31 -0.00203
_diffrn_orient_matrix_UB_32 0.05492
_diffrn_orient_matrix_UB_33 0.01454
_diffrn_radiation_source 'fine-focus sealed tube'
_diffrn_radiation_type ' MoK\a'
_diffrn_radiation_wavelength_id all
_diffrn_reflns_limit_h_max 22
_diffrn_reflns_limit_h_min -22
_diffrn_reflns_limit_k_max 43
_diffrn_reflns_limit_k_min -41
_diffrn_reflns_limit_l_max 14
_diffrn_reflns_limit_l_min -14
_diffrn_reflns_number 25722
_diffrn_reflns_theta_full 25.00
_diffrn_reflns_theta_max 25.00
_diffrn_reflns_theta_min 4.07
_exptl_absorpt_coefficient_mu 0.070
_exptl_absorpt_correction_type none
_exptl_crystal_colour white
_exptl_crystal_density_diffrn 1.116
_exptl_crystal_density_method 'not measured'
_exptl_crystal_description Cube
_exptl_crystal_F_000 2960
_refine_diff_density_max 0.219
_refine_diff_density_min -0.196
_refine_diff_density_rms 0.035
_refine_ls_extinction_method none
_refine_ls_goodness_of_fit_ref 1.015
_refine_ls_hydrogen_treatment noref
_refine_ls_matrix_type full
_refine_ls_number_parameters 903
_refine_ls_number_reflns 14040
_refine_ls_number_restraints 0
_refine_ls_restrained_S_all 1.015
_refine_ls_R_factor_all 0.1283
_refine_ls_R_factor_gt 0.0615
_refine_ls_shift/su_max 0.002
_refine_ls_shift/su_mean 0.000
_refine_ls_structure_factor_coef Fsqd
_refine_ls_weighting_details 'calc w=1/[\s^2^(Fo^2^)+(0.0719P)^2^+1.6014P] where P=(Fo^2^+2Fc^2^)/3'
_refine_ls_weighting_scheme calc
_refine_ls_wR_factor_gt 0.1377
_refine_ls_wR_factor_ref 0.1683
_reflns_number_gt 7842
_reflns_number_total 14040
_reflns_threshold_expression >2sigma(I)
_cod_data_source_file cg050156gsi20050602_032304.cif
_cod_data_source_block global
_cod_depositor_comments
;
The following automatic conversions were performed:

'_chemical_melting_point' value '132-133' was changed to '132.5(5)' -
the average value was taken and precision was
estimated.

'_symmetry_cell_setting' value 'Monoclinic' changed to
'monoclinic' according to
/home/saulius/struct/CIF-dictionaries/cif_core.dic dictionary named
'cif_core.dic' version 2.4.1 from 2010-06-29.

Automatic conversion script
Id: cif_fix_values 1715 2011-07-08 13:25:40Z adriana 
;
_cod_original_sg_symbol_H-M 'P 21/c        '
_cod_original_formula_sum 'C17 H24 N2 O '
_cod_database_code 4505179

loop_
_symmetry_equiv_pos_as_xyz
+X,+Y,+Z
-X,-Y,-Z
'-X,+Y+ 1/2,-Z+ 1/2'
'+X,-Y+ 1/2,+Z+ 1/2'

loop_
_atom_site_label
_atom_site_type_symbol
_atom_site_fract_x
_atom_site_fract_y
_atom_site_fract_z
_atom_site_U_iso_or_equiv
_atom_site_adp_type
_atom_site_occupancy
_atom_site_symmetry_multiplicity
_atom_site_calc_flag
_atom_site_refinement_flags
O1 O 0.28039(10) 0.11731(6) -0.30232(16) 0.0812(6) Uani 1 1 d .
O2 O 0.25934(10) 0.18307(5) 0.17790(15) 0.0711(6) Uani 1 1 d .
O3 O -0.24311(11) 0.28522(6) 0.32328(17) 0.0881(7) Uani 1 1 d .
O4 O -0.23561(9) 0.47869(5) 0.34472(14) 0.0643(5) Uani 1 1 d .
O5 O -0.22836(9) 0.42160(5) -0.14394(13) 0.0616(5) Uani 1 1 d .
N1 N 0.30872(11) 0.23462(6) -0.01709(16) 0.0486(5) Uani 1 1 d .
N2 N 0.34335(12) 0.23138(6) 0.09805(17) 0.0598(6) Uani 1 1 d .
N3 N 0.21365(11) 0.06724(6) 0.42702(16) 0.0484(5) Uani 1 1 d .
N4 N 0.19673(14) 0.07060(6) 0.52454(17) 0.0689(7) Uani 1 1 d .
N5 N -0.27098(11) 0.16446(6) 0.05267(15) 0.0493(5) Uani 1 1 d .
N6 N -0.30038(13) 0.16457(6) -0.06348(17) 0.0648(6) Uani 1 1 d .
N7 N -0.27764(11) 0.36746(6) 0.03291(16) 0.0518(5) Uani 1 1 d .
N8 N -0.32810(14) 0.37065(6) -0.07368(18) 0.0702(7) Uani 1 1 d .
N9 N -0.20021(11) 0.53074(6) -0.43180(16) 0.0517(5) Uani 1 1 d .
N10 N -0.14886(12) 0.52873(6) -0.48746(17) 0.0594(6) Uani 1 1 d .
C1 C 0.28254(14) 0.14658(7) -0.23471(19) 0.0490(6) Uani 1 1 d .
C2 C 0.35593(13) 0.15478(6) -0.15913(18) 0.0428(6) Uani 1 1 d .
C3 C 0.21736(13) 0.16647(7) -0.23952(18) 0.0470(6) Uani 1 1 d .
C4 C 0.13731(14) 0.15737(8) -0.3210(2) 0.0581(7) Uani 1 1 d .
C5 C 0.42655(13) 0.13313(7) -0.1572(2) 0.0504(6) Uani 1 1 d .
C6 C 0.07704(15) 0.18320(10) -0.3053(2) 0.0871(10) Uani 1 1 d .
C7 C 0.11471(17) 0.11964(9) -0.2954(2) 0.0835(10) Uani 1 1 d .
C8 C 0.13362(16) 0.16062(9) -0.4467(2) 0.0781(9) Uani 1 1 d .
C9 C 0.41988(16) 0.09418(7) -0.1227(3) 0.0747(8) Uani 1 1 d .
C10 C 0.43775(16) 0.13491(8) -0.2753(2) 0.0737(9) Uani 1 1 d .
C11 C 0.49905(14) 0.14826(8) -0.0699(2) 0.0654(8) Uani 1 1 d .
C12 C 0.22879(14) 0.19556(7) -0.16511(18) 0.0483(6) Uani 1 1 d .
C13 C 0.36204(13) 0.18408(6) -0.08791(17) 0.0425(6) Uani 1 1 d .
C14 C 0.29945(13) 0.20411(6) -0.09035(17) 0.0423(6) Uani 1 1 d .
C15 C 0.28835(17) 0.26852(8) -0.0463(3) 0.0742(8) Uani 1 1 d .
C16 C 0.30820(18) 0.28840(9) 0.0508(3) 0.0800(9) Uani 1 1 d .
C17 C 0.34131(17) 0.26455(9) 0.1368(3) 0.0697(8) Uani 1 1 d .
C18 C 0.25269(14) 0.15431(7) 0.24234(18) 0.0452(6) Uani 1 1 d .
C19 C 0.17736(13) 0.14689(6) 0.23678(18) 0.0428(6) Uani 1 1 d .
C20 C 0.31561(13) 0.13394(6) 0.30777(17) 0.0424(6) Uani 1 1 d .
C21 C 0.39760(13) 0.14115(7) 0.3096(2) 0.0540(7) Uani 1 1 d .
C22 C 0.10929(13) 0.16857(7) 0.1596(2) 0.0514(6) Uani 1 1 d .
C23 C 0.45440(15) 0.11507(9) 0.3910(2) 0.0808(9) Uani 1 1 d .
C24 C 0.40327(16) 0.13582(9) 0.1894(2) 0.0771(9) Uani 1 1 d .
C25 C 0.42402(16) 0.17891(8) 0.3549(2) 0.0784(9) Uani 1 1 d .
C26 C 0.03407(15) 0.15419(8) 0.1679(2) 0.0738(8) Uani 1 1 d .
C27 C 0.10439(16) 0.16544(9) 0.0337(2) 0.0781(9) Uani 1 1 d .
C28 C 0.11493(17) 0.20773(8) 0.1977(3) 0.0766(9) Uani 1 1 d .
C29 C 0.29985(14) 0.10574(7) 0.36946(18) 0.0472(6) Uani 1 1 d .
C30 C 0.22744(14) 0.09781(6) 0.36631(18) 0.0441(6) Uani 1 1 d .
C31 C 0.16671(14) 0.11807(6) 0.30058(18) 0.0457(6) Uani 1 1 d .
C32 C 0.21616(16) 0.03293(8) 0.3992(2) 0.0667(8) Uani 1 1 d .
C33 C 0.20243(16) 0.01252(8) 0.4808(3) 0.0701(8) Uani 1 1 d .
C34 C 0.19067(18) 0.03702(9) 0.5560(2) 0.0754(9) Uani 1 1 d .
C35 C -0.25450(14) 0.25597(7) 0.25334(19) 0.0494(6) Uani 1 1 d .
C36 C -0.18754(13) 0.23719(7) 0.26070(18) 0.0498(6) Uani 1 1 d .
C37 C -0.32662(13) 0.24555(7) 0.17955(18) 0.0444(6) Uani 1 1 d .
C38 C -0.40033(13) 0.26547(7) 0.17381(19) 0.0501(6) Uani 1 1 d .
C39 C -0.41490(15) 0.26161(8) 0.2889(2) 0.0683(8) Uani 1 1 d .
C40 C -0.46982(14) 0.24918(9) 0.0815(2) 0.0717(8) Uani 1 1 d .
C41 C -0.39731(16) 0.30497(8) 0.1418(2) 0.0707(8) Uani 1 1 d .
C42 C -0.10930(14) 0.24915(9) 0.3418(2) 0.0639(8) Uani 1 1 d .
C43 C -0.10593(17) 0.24833(10) 0.4669(2) 0.0965(12) Uani 1 1 d .
C44 C -0.09081(18) 0.28694(10) 0.3091(3) 0.0967(11) Uani 1 1 d .
C45 C -0.04615(16) 0.22411(11) 0.3320(3) 0.1048(13) Uani 1 1 d .
C46 C -0.32939(13) 0.21534(6) 0.11298(17) 0.0430(6) Uani 1 1 d .
C47 C -0.19515(14) 0.20735(7) 0.19145(19) 0.0504(6) Uani 1 1 d .
C48 C -0.26509(14) 0.19656(7) 0.11923(18) 0.0453(6) Uani 1 1 d .
C49 C -0.25046(17) 0.13128(8) 0.0917(2) 0.0699(8) Uani 1 1 d .
C50 C -0.26439(17) 0.10888(8) 0.0010(3) 0.0706(8) Uani 1 1 d .
C51 C -0.29514(17) 0.13056(8) -0.0923(2) 0.0699(8) Uani 1 1 d .
C52 C -0.24202(13) 0.45087(7) 0.26958(18) 0.0450(6) Uani 1 1 d .
C53 C -0.31684(13) 0.44413(6) 0.19619(18) 0.0427(6) Uani 1 1 d .
C54 C -0.17871(13) 0.43086(7) 0.26603(18) 0.0461(6) Uani 1 1 d .
C55 C -0.09694(13) 0.43846(8) 0.34507(19) 0.0545(7) Uani 1 1 d .
C56 C -0.08912(16) 0.43397(9) 0.4720(2) 0.0733(9) Uani 1 1 d .
C57 C -0.07152(16) 0.47609(9) 0.3228(2) 0.0772(9) Uani 1 1 d .
C58 C -0.04048(16) 0.41199(9) 0.3221(2) 0.0836(10) Uani 1 1 d .
C59 C -0.38562(13) 0.46576(7) 0.20441(19) 0.0478(6) Uani 1 1 d .
C60 C -0.37840(17) 0.50549(8) 0.1806(3) 0.0763(9) Uani 1 1 d .
C61 C -0.39376(15) 0.46047(8) 0.3228(2) 0.0674(8) Uani 1 1 d .
C62 C -0.45981(14) 0.45276(8) 0.1149(2) 0.0669(8) Uani 1 1 d .
C63 C -0.19350(14) 0.40357(7) 0.18512(19) 0.0496(6) Uani 1 1 d .
C64 C -0.32668(13) 0.41628(6) 0.11836(17) 0.0440(6) Uani 1 1 d .
C65 C -0.26566(14) 0.39631(6) 0.11296(18) 0.0453(6) Uani 1 1 d .
C66 C -0.24484(18) 0.33517(9) 0.0486(3) 0.0847(10) Uani 1 1 d .
C67 C -0.2739(2) 0.31654(10) -0.0510(3) 0.0900(10) Uani 1 1 d .
C68 C -0.3245(2) 0.33942(9) -0.1231(3) 0.0782(9) Uani 1 1 d .
C69 C -0.22518(13) 0.44852(6) -0.21790(18) 0.0433(6) Uani 1 1 d .
C70 C -0.15144(13) 0.45629(6) -0.22044(17) 0.0441(6) Uani 1 1 d .
C71 C -0.29037(13) 0.46674(6) -0.28644(17) 0.0426(6) Uani 1 1 d .
C72 C -0.37126(13) 0.45823(7) -0.28536(19) 0.0508(6) Uani 1 1 d .
C73 C -0.43084(14) 0.48266(8) -0.3687(2) 0.0730(9) Uani 1 1 d .
C74 C -0.37731(15) 0.46416(8) -0.1656(2) 0.0697(8) Uani 1 1 d .
C75 C -0.39329(15) 0.41968(8) -0.3268(2) 0.0702(8) Uani 1 1 d .
C76 C -0.07988(13) 0.43671(7) -0.14327(19) 0.0523(7) Uani 1 1 d .
C77 C -0.06861(15) 0.44396(9) -0.01678(19) 0.0726(9) Uani 1 1 d .
C78 C -0.08475(17) 0.39624(8) -0.1661(3) 0.0807(9) Uani 1 1 d .
C79 C -0.00798(15) 0.44989(9) -0.1658(2) 0.0772(9) Uani 1 1 d .
C80 C -0.27946(13) 0.49357(7) -0.35740(18) 0.0460(6) Uani 1 1 d .
C81 C -0.14537(13) 0.48366(7) -0.29275(18) 0.0466(6) Uani 1 1 d .
C82 C -0.20825(13) 0.50211(6) -0.36000(17) 0.0431(6) Uani 1 1 d .
C83 C -0.23901(19) 0.56134(9) -0.4561(3) 0.0910(11) Uani 1 1 d .
C84 C -0.21408(19) 0.58007(10) -0.5309(3) 0.0951(11) Uani 1 1 d .
C85 C -0.15866(17) 0.55900(9) -0.5471(2) 0.0684(8) Uani 1 1 d .
H1 H 0.2365 0.1137 -0.3437 0.122 Uiso 1 1 calc R
H2 H 0.3041 0.1859 0.1840 0.107 Uiso 1 1 calc R
H3 H -0.2839 0.2951 0.3146 0.132 Uiso 1 1 calc R
H4 H -0.1909 0.4812 0.3842 0.096 Uiso 1 1 calc R
H5 H -0.2726 0.4186 -0.1469 0.092 Uiso 1 1 calc R
H6A H 0.0279 0.1768 -0.3577 0.131 Uiso 1 1 calc R
H6B H 0.0891 0.2072 -0.3206 0.131 Uiso 1 1 calc R
H6C H 0.0765 0.1816 -0.2278 0.131 Uiso 1 1 calc R
H7A H 0.0647 0.1141 -0.3468 0.125 Uiso 1 1 calc R
H7B H 0.1149 0.1186 -0.2175 0.125 Uiso 1 1 calc R
H7C H 0.1504 0.1026 -0.3059 0.125 Uiso 1 1 calc R
H8A H 0.0832 0.1549 -0.4963 0.117 Uiso 1 1 calc R
H8B H 0.1693 0.1443 -0.4611 0.117 Uiso 1 1 calc R
H8C H 0.1460 0.1847 -0.4615 0.117 Uiso 1 1 calc R
H9A H 0.3747 0.0837 -0.1753 0.112 Uiso 1 1 calc R
H9B H 0.4173 0.0935 -0.0463 0.112 Uiso 1 1 calc R
H9C H 0.4635 0.0810 -0.1251 0.112 Uiso 1 1 calc R
H10A H 0.4426 0.1594 -0.2949 0.111 Uiso 1 1 calc R
H10B H 0.3947 0.1244 -0.3324 0.111 Uiso 1 1 calc R
H10C H 0.4829 0.1220 -0.2723 0.111 Uiso 1 1 calc R
H11A H 0.5056 0.1727 -0.0889 0.098 Uiso 1 1 calc R
H11B H 0.5420 0.1344 -0.0717 0.098 Uiso 1 1 calc R
H11C H 0.4950 0.1472 0.0057 0.098 Uiso 1 1 calc R
H12 H 0.1874 0.2096 -0.1661 0.058 Uiso 1 1 calc R
H13 H 0.4095 0.1904 -0.0372 0.051 Uiso 1 1 calc R
H15 H 0.2646 0.2770 -0.1205 0.089 Uiso 1 1 calc R
H16 H 0.3009 0.3128 0.0575 0.096 Uiso 1 1 calc R
H17 H 0.3604 0.2708 0.2141 0.084 Uiso 1 1 calc R
H23A H 0.4403 0.0909 0.3666 0.121 Uiso 1 1 calc R
H23B H 0.4537 0.1183 0.4679 0.121 Uiso 1 1 calc R
H23C H 0.5046 0.1198 0.3891 0.121 Uiso 1 1 calc R
H24A H 0.3684 0.1516 0.1362 0.116 Uiso 1 1 calc R
H24B H 0.3909 0.1115 0.1655 0.116 Uiso 1 1 calc R
H24C H 0.4541 0.1410 0.1913 0.116 Uiso 1 1 calc R
H25A H 0.3902 0.1963 0.3071 0.118 Uiso 1 1 calc R
H25B H 0.4746 0.1829 0.3534 0.118 Uiso 1 1 calc R
H25C H 0.4237 0.1811 0.4323 0.118 Uiso 1 1 calc R
H26A H 0.0285 0.1294 0.1458 0.111 Uiso 1 1 calc R
H26B H -0.0075 0.1677 0.1176 0.111 Uiso 1 1 calc R
H26C H 0.0342 0.1565 0.2456 0.111 Uiso 1 1 calc R
H27A H 0.1013 0.1407 0.0121 0.117 Uiso 1 1 calc R
H27B H 0.1489 0.1759 0.0238 0.117 Uiso 1 1 calc R
H27C H 0.0600 0.1778 -0.0139 0.117 Uiso 1 1 calc R
H28A H 0.0717 0.2207 0.1493 0.115 Uiso 1 1 calc R
H28B H 0.1606 0.2181 0.1917 0.115 Uiso 1 1 calc R
H28C H 0.1160 0.2090 0.2760 0.115 Uiso 1 1 calc R
H29 H 0.3398 0.0917 0.4145 0.057 Uiso 1 1 calc R
H31 H 0.1179 0.1123 0.2991 0.055 Uiso 1 1 calc R
H32 H 0.2258 0.0244 0.3344 0.080 Uiso 1 1 calc R
H33 H 0.2012 -0.0123 0.4850 0.084 Uiso 1 1 calc R
H34 H 0.1796 0.0308 0.6218 0.090 Uiso 1 1 calc R
H39A H -0.4164 0.2367 0.3070 0.102 Uiso 1 1 calc R
H39B H -0.4626 0.2726 0.2832 0.102 Uiso 1 1 calc R
H39C H -0.3748 0.2732 0.3485 0.102 Uiso 1 1 calc R
H40A H -0.4743 0.2244 0.0985 0.108 Uiso 1 1 calc R
H40B H -0.4636 0.2513 0.0075 0.108 Uiso 1 1 calc R
H40C H -0.5149 0.2617 0.0810 0.108 Uiso 1 1 calc R
H41A H -0.4436 0.3166 0.1400 0.106 Uiso 1 1 calc R
H41B H -0.3915 0.3066 0.0675 0.106 Uiso 1 1 calc R
H41C H -0.3550 0.3164 0.1979 0.106 Uiso 1 1 calc R
H43A H -0.1444 0.2638 0.4768 0.145 Uiso 1 1 calc R
H43B H -0.0568 0.2563 0.5152 0.145 Uiso 1 1 calc R
H43C H -0.1145 0.2243 0.4877 0.145 Uiso 1 1 calc R
H44A H -0.1288 0.3034 0.3151 0.145 Uiso 1 1 calc R
H44B H -0.0901 0.2868 0.2315 0.145 Uiso 1 1 calc R
H44C H -0.0419 0.2942 0.3602 0.145 Uiso 1 1 calc R
H45A H 0.0022 0.2323 0.3827 0.157 Uiso 1 1 calc R
H45B H -0.0458 0.2242 0.2543 0.157 Uiso 1 1 calc R
H45C H -0.0554 0.2002 0.3529 0.157 Uiso 1 1 calc R
H46 H -0.3760 0.2077 0.0629 0.052 Uiso 1 1 calc R
H47 H -0.1521 0.1943 0.1938 0.060 Uiso 1 1 calc R
H49 H -0.2300 0.1247 0.1686 0.084 Uiso 1 1 calc R
H50 H -0.2552 0.0844 0.0019 0.085 Uiso 1 1 calc R
H51 H -0.3107 0.1224 -0.1678 0.084 Uiso 1 1 calc R
H56A H -0.1058 0.4105 0.4842 0.110 Uiso 1 1 calc R
H56B H -0.1197 0.4516 0.4928 0.110 Uiso 1 1 calc R
H56C H -0.0369 0.4370 0.5186 0.110 Uiso 1 1 calc R
H57A H -0.0769 0.4785 0.2430 0.116 Uiso 1 1 calc R
H57B H -0.0193 0.4796 0.3686 0.116 Uiso 1 1 calc R
H57C H -0.1025 0.4937 0.3430 0.116 Uiso 1 1 calc R
H58A H -0.0429 0.4138 0.2433 0.125 Uiso 1 1 calc R
H58B H -0.0533 0.3881 0.3374 0.125 Uiso 1 1 calc R
H58C H 0.0101 0.4175 0.3714 0.125 Uiso 1 1 calc R
H60A H -0.4217 0.5181 0.1867 0.114 Uiso 1 1 calc R
H60B H -0.3760 0.5084 0.1045 0.114 Uiso 1 1 calc R
H60C H -0.3330 0.5149 0.2356 0.114 Uiso 1 1 calc R
H61A H -0.4365 0.4740 0.3273 0.101 Uiso 1 1 calc R
H61B H -0.3484 0.4686 0.3811 0.101 Uiso 1 1 calc R
H61C H -0.4015 0.4356 0.3343 0.101 Uiso 1 1 calc R
H62A H -0.5017 0.4665 0.1217 0.100 Uiso 1 1 calc R
H62B H -0.4674 0.4279 0.1279 0.100 Uiso 1 1 calc R
H62C H -0.4568 0.4557 0.0392 0.100 Uiso 1 1 calc R
H63 H -0.1533 0.3898 0.1797 0.060 Uiso 1 1 calc R
H64 H -0.3752 0.4110 0.0689 0.053 Uiso 1 1 calc R
H66 H -0.2086 0.3269 0.1157 0.102 Uiso 1 1 calc R
H67 H -0.2620 0.2934 -0.0665 0.108 Uiso 1 1 calc R
H68 H -0.3533 0.3338 -0.1984 0.094 Uiso 1 1 calc R
H73A H -0.4805 0.4767 -0.3666 0.109 Uiso 1 1 calc R
H73B H -0.4296 0.4793 -0.4453 0.109 Uiso 1 1 calc R
H73C H -0.4196 0.5072 -0.3463 0.109 Uiso 1 1 calc R
H74A H -0.4279 0.4586 -0.1673 0.105 Uiso 1 1 calc R
H74B H -0.3660 0.4887 -0.1435 0.105 Uiso 1 1 calc R
H74C H -0.3417 0.4489 -0.1112 0.105 Uiso 1 1 calc R
H75A H -0.4436 0.4147 -0.3259 0.105 Uiso 1 1 calc R
H75B H -0.3580 0.4033 -0.2767 0.105 Uiso 1 1 calc R
H75C H -0.3920 0.4170 -0.4036 0.105 Uiso 1 1 calc R
H77A H -0.0241 0.4316 0.0304 0.109 Uiso 1 1 calc R
H77B H -0.1122 0.4357 0.0009 0.109 Uiso 1 1 calc R
H77C H -0.0624 0.4692 -0.0021 0.109 Uiso 1 1 calc R
H78A H -0.0913 0.3919 -0.2455 0.121 Uiso 1 1 calc R
H78B H -0.1272 0.3865 -0.1482 0.121 Uiso 1 1 calc R
H78C H -0.0388 0.3850 -0.1187 0.121 Uiso 1 1 calc R
H79A H -0.0128 0.4455 -0.2447 0.116 Uiso 1 1 calc R
H79B H 0.0355 0.4373 -0.1167 0.116 Uiso 1 1 calc R
H79C H -0.0017 0.4751 -0.1502 0.116 Uiso 1 1 calc R
H80 H -0.3214 0.5061 -0.4044 0.055 Uiso 1 1 calc R
H81 H -0.0977 0.4897 -0.2959 0.056 Uiso 1 1 calc R
H83 H -0.2767 0.5686 -0.4268 0.109 Uiso 1 1 calc R
H84 H -0.2309 0.6022 -0.5638 0.114 Uiso 1 1 calc R
H85 H -0.1308 0.5652 -0.5946 0.082 Uiso 1 1 calc R

loop_
_atom_site_aniso_label
_atom_site_aniso_U_11
_atom_site_aniso_U_22
_atom_site_aniso_U_33
_atom_site_aniso_U_23
_atom_site_aniso_U_13
_atom_site_aniso_U_12
O1 0.0598(12) 0.0873(16) 0.0889(13) -0.0473(12) 0.0142(10) -0.0012(11)
O2 0.0514(11) 0.0749(15) 0.0861(12) 0.0402(11) 0.0213(9) 0.0019(10)
O3 0.0536(12) 0.0980(17) 0.1005(14) -0.0591(13) 0.0091(10) 0.0012(11)
O4 0.0493(11) 0.0689(14) 0.0687(11) -0.0274(10) 0.0114(8) -0.0012(9)
O5 0.0508(11) 0.0678(13) 0.0649(11) 0.0264(9) 0.0175(8) 0.0042(9)
N1 0.0519(13) 0.0462(15) 0.0474(12) -0.0059(10) 0.0162(9) -0.0023(10)
N2 0.0767(16) 0.0585(17) 0.0464(12) -0.0089(11) 0.0231(11) -0.0146(12)
N3 0.0592(14) 0.0421(14) 0.0470(11) 0.0025(10) 0.0216(10) -0.0037(10)
N4 0.1049(19) 0.0604(17) 0.0459(12) -0.0031(11) 0.0309(12) -0.0207(14)
N5 0.0611(13) 0.0443(14) 0.0429(11) -0.0015(10) 0.0179(9) 0.0051(11)
N6 0.0983(18) 0.0510(16) 0.0468(12) -0.0034(11) 0.0262(11) -0.0037(13)
N7 0.0576(14) 0.0515(15) 0.0481(12) -0.0064(10) 0.0197(10) 0.0019(11)
N8 0.0938(18) 0.0608(17) 0.0486(13) -0.0085(12) 0.0136(12) -0.0047(13)
N9 0.0506(13) 0.0535(15) 0.0515(12) 0.0091(10) 0.0174(10) 0.0003(11)
N10 0.0629(15) 0.0632(16) 0.0562(12) 0.0037(12) 0.0250(11) -0.0100(12)
C1 0.0499(17) 0.0522(18) 0.0468(14) -0.0106(12) 0.0183(12) -0.0047(13)
C2 0.0416(15) 0.0441(16) 0.0436(13) -0.0013(11) 0.0151(11) -0.0028(11)
C3 0.0455(15) 0.0541(17) 0.0420(13) -0.0039(12) 0.0152(11) -0.0048(13)
C4 0.0403(15) 0.078(2) 0.0529(15) -0.0108(13) 0.0110(12) -0.0081(14)
C5 0.0428(15) 0.0506(17) 0.0604(15) -0.0012(12) 0.0205(12) 0.0028(12)
C6 0.0439(18) 0.122(3) 0.083(2) -0.0257(19) 0.0047(14) 0.0057(18)
C7 0.066(2) 0.106(3) 0.080(2) -0.0158(18) 0.0260(16) -0.0343(19)
C8 0.066(2) 0.104(3) 0.0527(16) -0.0065(16) 0.0044(13) -0.0083(18)
C9 0.067(2) 0.054(2) 0.106(2) 0.0020(17) 0.0327(17) 0.0053(15)
C10 0.069(2) 0.090(2) 0.0728(18) -0.0081(16) 0.0375(15) 0.0056(17)
C11 0.0474(17) 0.069(2) 0.0776(18) -0.0041(15) 0.0178(14) 0.0021(14)
C12 0.0456(16) 0.0540(18) 0.0474(14) 0.0013(12) 0.0182(12) 0.0019(12)
C13 0.0400(14) 0.0459(16) 0.0396(12) -0.0002(11) 0.0102(10) -0.0070(12)
C14 0.0479(16) 0.0413(16) 0.0387(12) -0.0022(11) 0.0155(11) -0.0003(12)
C15 0.084(2) 0.049(2) 0.078(2) -0.0025(16) 0.0112(16) 0.0104(16)
C16 0.085(2) 0.050(2) 0.105(2) -0.023(2) 0.0324(19) 0.0037(17)
C17 0.083(2) 0.069(2) 0.0693(19) -0.0294(18) 0.0408(17) -0.0247(18)
C18 0.0499(16) 0.0446(16) 0.0414(13) 0.0056(11) 0.0154(11) -0.0019(12)
C19 0.0430(15) 0.0448(16) 0.0409(12) -0.0016(11) 0.0143(11) 0.0028(11)
C20 0.0424(14) 0.0458(16) 0.0379(12) 0.0025(11) 0.0121(10) 0.0005(12)
C21 0.0417(15) 0.0640(19) 0.0557(15) 0.0087(13) 0.0152(12) 0.0009(13)
C22 0.0432(15) 0.0509(18) 0.0577(15) 0.0050(12) 0.0134(11) 0.0037(12)
C23 0.0469(17) 0.099(3) 0.093(2) 0.0318(19) 0.0179(15) 0.0129(16)
C24 0.0643(19) 0.102(3) 0.0761(19) 0.0061(17) 0.0384(15) 0.0067(17)
C25 0.0552(18) 0.088(3) 0.082(2) 0.0029(17) 0.0089(15) -0.0153(17)
C26 0.0457(17) 0.077(2) 0.093(2) 0.0136(17) 0.0154(15) 0.0082(15)
C27 0.0664(19) 0.100(3) 0.0571(17) 0.0163(16) 0.0056(14) 0.0161(18)
C28 0.064(2) 0.053(2) 0.106(2) 0.0034(17) 0.0179(16) 0.0118(15)
C29 0.0449(15) 0.0510(17) 0.0424(13) 0.0056(11) 0.0099(11) 0.0060(12)
C30 0.0515(16) 0.0401(15) 0.0417(13) 0.0018(11) 0.0170(11) 0.0011(12)
C31 0.0457(15) 0.0455(16) 0.0498(13) -0.0032(12) 0.0208(11) -0.0032(12)
C32 0.083(2) 0.046(2) 0.0799(19) -0.0012(15) 0.0394(16) 0.0005(15)
C33 0.078(2) 0.0453(19) 0.087(2) 0.0137(17) 0.0261(17) 0.0005(15)
C34 0.099(2) 0.069(2) 0.0543(16) 0.0140(16) 0.0201(15) -0.0255(18)
C35 0.0464(16) 0.0544(18) 0.0466(14) -0.0140(12) 0.0141(12) -0.0014(13)
C36 0.0418(15) 0.0644(19) 0.0422(13) -0.0083(12) 0.0127(11) -0.0015(13)
C37 0.0415(15) 0.0522(17) 0.0389(12) -0.0038(11) 0.0126(11) 0.0018(12)
C38 0.0410(15) 0.0577(18) 0.0503(14) -0.0076(12) 0.0132(11) 0.0060(12)
C39 0.0599(18) 0.084(2) 0.0668(17) -0.0101(15) 0.0292(14) 0.0035(16)
C40 0.0419(16) 0.095(2) 0.0716(18) -0.0192(16) 0.0103(13) 0.0045(15)
C41 0.0634(19) 0.067(2) 0.0778(19) 0.0028(15) 0.0177(15) 0.0138(15)
C42 0.0399(16) 0.090(2) 0.0573(16) -0.0120(15) 0.0092(12) -0.0027(15)
C43 0.065(2) 0.154(4) 0.0567(18) -0.0210(19) 0.0020(14) -0.008(2)
C44 0.061(2) 0.117(3) 0.101(2) -0.020(2) 0.0125(18) -0.029(2)
C45 0.0434(19) 0.152(4) 0.100(2) -0.034(2) -0.0023(16) 0.016(2)
C46 0.0417(15) 0.0481(16) 0.0378(12) -0.0021(11) 0.0111(10) -0.0026(12)
C47 0.0445(16) 0.0593(18) 0.0478(14) -0.0002(13) 0.0160(12) 0.0111(13)
C48 0.0509(16) 0.0453(16) 0.0405(13) 0.0002(11) 0.0163(11) 0.0016(13)
C49 0.090(2) 0.052(2) 0.0600(17) 0.0070(15) 0.0130(15) 0.0102(16)
C50 0.088(2) 0.0430(19) 0.081(2) -0.0030(16) 0.0288(17) 0.0105(16)
C51 0.102(2) 0.051(2) 0.0651(18) -0.0149(16) 0.0388(17) -0.0092(17)
C52 0.0447(15) 0.0502(17) 0.0404(12) -0.0022(11) 0.0146(11) -0.0026(12)
C53 0.0441(15) 0.0453(16) 0.0385(12) 0.0038(11) 0.0134(11) 0.0005(12)
C54 0.0412(15) 0.0551(17) 0.0423(13) 0.0019(12) 0.0143(11) 0.0029(12)
C55 0.0391(15) 0.072(2) 0.0505(14) -0.0021(13) 0.0114(11) 0.0031(13)
C56 0.0614(19) 0.102(3) 0.0497(15) 0.0006(15) 0.0088(13) 0.0070(17)
C57 0.0532(18) 0.096(3) 0.0813(19) 0.0009(17) 0.0205(15) -0.0151(17)
C58 0.0492(18) 0.120(3) 0.0746(19) -0.0177(18) 0.0103(14) 0.0160(18)
C59 0.0411(15) 0.0513(17) 0.0505(14) -0.0020(12) 0.0145(11) 0.0056(12)
C60 0.0644(19) 0.058(2) 0.105(2) 0.0070(17) 0.0254(16) 0.0094(15)
C61 0.0586(18) 0.086(2) 0.0629(16) -0.0026(15) 0.0275(13) 0.0137(15)
C62 0.0424(16) 0.078(2) 0.0732(17) -0.0073(15) 0.0099(13) 0.0091(14)
C63 0.0461(16) 0.0567(18) 0.0484(14) 0.0016(12) 0.0187(12) 0.0088(13)
C64 0.0445(15) 0.0487(16) 0.0369(12) 0.0028(11) 0.0107(10) -0.0012(12)
C65 0.0500(16) 0.0476(17) 0.0404(13) 0.0000(11) 0.0180(12) 0.0031(13)
C66 0.081(2) 0.067(2) 0.093(2) -0.0173(19) 0.0113(17) 0.0206(19)
C67 0.089(3) 0.069(2) 0.113(3) -0.041(2) 0.034(2) 0.006(2)
C68 0.102(3) 0.071(2) 0.0658(19) -0.0238(18) 0.0339(18) -0.016(2)
C69 0.0451(15) 0.0464(16) 0.0382(12) 0.0013(11) 0.0135(11) 0.0001(12)
C70 0.0436(15) 0.0476(16) 0.0394(12) -0.0025(11) 0.0113(10) 0.0037(12)
C71 0.0424(15) 0.0477(16) 0.0374(12) -0.0007(11) 0.0126(10) 0.0025(12)
C72 0.0424(15) 0.0600(18) 0.0498(14) 0.0035(12) 0.0152(11) -0.0004(13)
C73 0.0420(16) 0.096(2) 0.0799(19) 0.0186(17) 0.0182(14) 0.0121(16)
C74 0.0600(18) 0.093(2) 0.0649(17) 0.0009(16) 0.0329(14) 0.0029(16)
C75 0.0556(18) 0.080(2) 0.0693(17) -0.0002(16) 0.0137(14) -0.0134(16)
C76 0.0411(15) 0.0603(19) 0.0507(14) 0.0026(12) 0.0087(11) 0.0078(13)
C77 0.0626(19) 0.097(3) 0.0483(15) 0.0034(15) 0.0049(13) 0.0195(17)
C78 0.069(2) 0.067(2) 0.097(2) 0.0003(17) 0.0155(16) 0.0237(17)
C79 0.0442(17) 0.107(3) 0.0754(18) 0.0105(17) 0.0130(14) 0.0135(17)
C80 0.0436(15) 0.0515(17) 0.0403(13) 0.0028(11) 0.0103(10) 0.0091(12)
C81 0.0435(15) 0.0524(17) 0.0448(13) -0.0008(12) 0.0157(11) 0.0001(12)
C82 0.0432(15) 0.0464(16) 0.0393(12) 0.0004(11) 0.0128(11) 0.0012(12)
C83 0.083(2) 0.075(3) 0.129(3) 0.043(2) 0.053(2) 0.025(2)
C84 0.073(2) 0.082(3) 0.122(3) 0.057(2) 0.023(2) 0.005(2)
C85 0.068(2) 0.075(2) 0.0578(16) 0.0142(16) 0.0150(14) -0.0179(17)

loop_
_atom_type_symbol
_atom_type_description
_atom_type_scat_dispersion_real
_atom_type_scat_dispersion_imag
_atom_type_scat_source
C C 0.0033 0.0016 'International Tables Vol C Tables 4.2.6.8 and 6.1.1.4'
H H 0.0000 0.0000 'International Tables Vol C Tables 4.2.6.8 and 6.1.1.4'
N N 0.0061 0.0033 'International Tables Vol C Tables 4.2.6.8 and 6.1.1.4'
O O 0.0106 0.0060 'International Tables Vol C Tables 4.2.6.8 and 6.1.1.4'

loop_
_diffrn_radiation_wavelength
0.71073

loop_
_geom_angle_atom_site_label_1
_geom_angle_atom_site_label_2
_geom_angle_atom_site_label_3
_geom_angle
C15 N1 N2 111.2(2)
C15 N1 C14 128.4(2)
N2 N1 C14 120.4(2)
C17 N2 N1 103.4(2)
C32 N3 N4 111.0(2)
C32 N3 C30 127.2(2)
N4 N3 C30 121.8(2)
C34 N4 N3 103.9(2)
C49 N5 N6 110.5(2)
C49 N5 C48 127.5(2)
N6 N5 C48 122.0(2)
C51 N6 N5 103.9(2)
C66 N7 N8 111.1(2)
C66 N7 C65 128.4(2)
N8 N7 C65 120.5(2)
C68 N8 N7 104.2(2)
C83 N9 N10 110.9(2)
C83 N9 C82 128.5(2)
N10 N9 C82 120.7(2)
C85 N10 N9 104.0(2)
O1 C1 C3 123.0(2)
O1 C1 C2 113.8(2)
C3 C1 C2 123.2(2)
C13 C2 C1 116.7(2)
C13 C2 C5 121.0(2)
C1 C2 C5 122.3(2)
C12 C3 C1 116.2(2)
C12 C3 C4 120.5(2)
C1 C3 C4 123.3(2)
C7 C4 C8 110.9(2)
C7 C4 C3 110.0(2)
C8 C4 C3 110.6(2)
C7 C4 C6 106.8(2)
C8 C4 C6 106.6(2)
C3 C4 C6 111.7(2)
C11 C5 C9 106.8(2)
C11 C5 C2 111.6(2)
C9 C5 C2 110.9(2)
C11 C5 C10 106.6(2)
C9 C5 C10 110.6(2)
C2 C5 C10 110.2(2)
C14 C12 C3 121.9(2)
C14 C13 C2 121.6(2)
C12 C14 C13 120.4(2)
C12 C14 N1 119.9(2)
C13 C14 N1 119.7(2)
N1 C15 C16 108.2(3)
C15 C16 C17 104.4(3)
N2 C17 C16 112.8(3)
O2 C18 C20 122.7(2)
O2 C18 C19 114.0(2)
C20 C18 C19 123.3(2)
C31 C19 C18 116.9(2)
C31 C19 C22 121.1(2)
C18 C19 C22 122.0(2)
C29 C20 C18 116.0(2)
C29 C20 C21 120.8(2)
C18 C20 C21 123.2(2)
C24 C21 C25 110.7(2)
C24 C21 C23 107.2(2)
C25 C21 C23 106.0(2)
C24 C21 C20 110.3(2)
C25 C21 C20 111.2(2)
C23 C21 C20 111.3(2)
C27 C22 C28 111.1(2)
C27 C22 C26 106.9(2)
C28 C22 C26 106.6(2)
C27 C22 C19 110.3(2)
C28 C22 C19 110.7(2)
C26 C22 C19 111.0(2)
C30 C29 C20 122.3(2)
C29 C30 C31 120.5(2)
C29 C30 N3 120.1(2)
C31 C30 N3 119.3(2)
C30 C31 C19 121.1(2)
N3 C32 C33 108.6(2)
C32 C33 C34 103.8(3)
N4 C34 C33 112.7(2)
O3 C35 C37 123.1(2)
O3 C35 C36 114.1(2)
C37 C35 C36 122.8(2)
C47 C36 C35 117.0(2)
C47 C36 C42 121.2(2)
C35 C36 C42 121.8(2)
C46 C37 C35 116.7(2)
C46 C37 C38 120.5(2)
C35 C37 C38 122.8(2)
C41 C38 C39 111.1(2)
C41 C38 C40 106.5(2)
C39 C38 C40 106.5(2)
C41 C38 C37 111.6(2)
C39 C38 C37 109.78(19)
C40 C38 C37 111.2(2)
C43 C42 C36 111.5(2)
C43 C42 C44 110.3(3)
C36 C42 C44 110.0(2)
C43 C42 C45 106.9(3)
C36 C42 C45 111.0(2)
C44 C42 C45 107.1(3)
C48 C46 C37 121.6(2)
C48 C47 C36 121.2(2)
C46 C48 C47 120.8(2)
C46 C48 N5 119.7(2)
C47 C48 N5 119.5(2)
N5 C49 C50 108.8(2)
C49 C50 C51 104.0(3)
N6 C51 C50 112.8(2)
O4 C52 C54 122.4(2)
O4 C52 C53 114.5(2)
C54 C52 C53 123.0(2)
C64 C53 C52 117.0(2)
C64 C53 C59 121.0(2)
C52 C53 C59 122.0(2)
C63 C54 C52 116.2(2)
C63 C54 C55 120.7(2)
C52 C54 C55 123.1(2)
C56 C55 C58 106.1(2)
C56 C55 C57 110.6(2)
C58 C55 C57 106.6(2)
C56 C55 C54 111.5(2)
C58 C55 C54 111.1(2)
C57 C55 C54 110.8(2)
C60 C59 C61 110.6(2)
C60 C59 C62 106.5(2)
C61 C59 C62 107.2(2)
C60 C59 C53 111.6(2)
C61 C59 C53 109.92(19)
C62 C59 C53 110.9(2)
C65 C63 C54 122.0(2)
C65 C64 C53 121.1(2)
C63 C65 C64 120.6(2)
C63 C65 N7 119.6(2)
C64 C65 N7 119.9(2)
N7 C66 C67 107.7(3)
C66 C67 C68 104.6(3)
N8 C68 C67 112.4(3)
O5 C69 C71 122.4(2)
O5 C69 C70 114.9(2)
C71 C69 C70 122.7(2)
C81 C70 C69 116.9(2)
C81 C70 C76 120.6(2)
C69 C70 C76 122.5(2)
C80 C71 C69 116.8(2)
C80 C71 C72 120.0(2)
C69 C71 C72 123.2(2)
C74 C72 C75 111.0(2)
C74 C72 C73 106.9(2)
C75 C72 C73 106.2(2)
C74 C72 C71 111.15(19)
C75 C72 C71 110.1(2)
C73 C72 C71 111.3(2)
C77 C76 C78 109.9(2)
C77 C76 C79 107.1(2)
C78 C76 C79 106.5(2)
C77 C76 C70 110.2(2)
C78 C76 C70 111.6(2)
C79 C76 C70 111.4(2)
C82 C80 C71 121.7(2)
C82 C81 C70 121.5(2)
C80 C82 C81 120.4(2)
C80 C82 N9 119.2(2)
C81 C82 N9 120.4(2)
N9 C83 C84 108.3(3)
C83 C84 C85 104.3(3)
N10 C85 C84 112.5(3)

loop_
_geom_bond_atom_site_label_1
_geom_bond_atom_site_label_2
_geom_bond_distance
O1 C1 1.368(3)
O2 C18 1.366(3)
O3 C35 1.364(3)
O4 C52 1.371(3)
O5 C69 1.372(3)
N1 C15 1.337(3)
N1 N2 1.357(3)
N1 C14 1.429(3)
N2 C17 1.333(3)
N3 C32 1.332(3)
N3 N4 1.346(3)
N3 C30 1.435(3)
N4 C34 1.329(3)
N5 C49 1.339(3)
N5 N6 1.354(3)
N5 C48 1.437(3)
N6 C51 1.332(3)
N7 C66 1.337(3)
N7 N8 1.345(3)
N7 C65 1.428(3)
N8 C68 1.328(3)
N9 C83 1.333(3)
N9 N10 1.351(3)
N9 C82 1.427(3)
N10 C85 1.328(3)
C1 C3 1.408(3)
C1 C2 1.411(3)
C2 C13 1.384(3)
C2 C5 1.538(3)
C3 C12 1.393(3)
C3 C4 1.536(3)
C4 C7 1.534(4)
C4 C8 1.534(3)
C4 C6 1.541(4)
C5 C11 1.531(3)
C5 C9 1.533(4)
C5 C10 1.539(3)
C12 C14 1.372(3)
C13 C14 1.378(3)
C15 C16 1.352(4)
C16 C17 1.366(4)
C18 C20 1.407(3)
C18 C19 1.410(3)
C19 C31 1.386(3)
C19 C22 1.541(3)
C20 C29 1.387(3)
C20 C21 1.545(3)
C21 C24 1.533(3)
C21 C25 1.537(4)
C21 C23 1.541(3)
C22 C27 1.529(3)
C22 C28 1.530(4)
C22 C26 1.536(3)
C29 C30 1.370(3)
C30 C31 1.380(3)
C32 C33 1.353(3)
C33 C34 1.370(4)
C35 C37 1.406(3)
C35 C36 1.408(3)
C36 C47 1.383(3)
C36 C42 1.537(3)
C37 C46 1.387(3)
C37 C38 1.543(3)
C38 C41 1.534(4)
C38 C39 1.537(3)
C38 C40 1.539(3)
C42 C43 1.523(3)
C42 C44 1.539(4)
C42 C45 1.539(4)
C46 C48 1.369(3)
C47 C48 1.374(3)
C49 C50 1.351(4)
C50 C51 1.369(4)
C52 C54 1.410(3)
C52 C53 1.412(3)
C53 C64 1.386(3)
C53 C59 1.547(3)
C54 C63 1.389(3)
C54 C55 1.540(3)
C55 C56 1.533(3)
C55 C58 1.537(4)
C55 C57 1.537(4)
C59 C60 1.528(4)
C59 C61 1.529(3)
C59 C62 1.535(3)
C63 C65 1.372(3)
C64 C65 1.380(3)
C66 C67 1.359(4)
C67 C68 1.363(4)
C69 C71 1.406(3)
C69 C70 1.415(3)
C70 C81 1.386(3)
C70 C76 1.543(3)
C71 C80 1.389(3)
C71 C72 1.545(3)
C72 C74 1.533(3)
C72 C75 1.538(4)
C72 C73 1.539(3)
C76 C77 1.527(3)
C76 C78 1.536(4)
C76 C79 1.537(3)
C80 C82 1.376(3)
C81 C82 1.376(3)
C83 C84 1.356(4)
C84 C85 1.365(4)
